data_2233004
loop_
_publ_author_name
'Gao, Yu-Hua'
'Liu, Xiao-Jia'
'Sun, Lei'
'Le, Wen-Jun'

_publ_section_title
;
 Bis(piperazine-1,4-diium) hexachloridobismuthate(III) chloride
 monohydrate
;
_journal_coeditor_code XU5366
_journal_issue 12
_journal_name_full 'Acta Crystallographica Section E'
_journal_page_first m1688
_journal_paper_doi 10.1107/S1600536811045594
_journal_volume 67
_journal_year 2011
_chemical_formula_iupac '(C4 H12 N2)2 [Bi Cl6] Cl, H2 O'
_chemical_formula_moiety '2(C4 H12 N2 2+), Bi Cl6 3-, Cl -, H2 O'
_chemical_formula_sum 'C8 H26 Bi Cl7 N4 O'
_chemical_formula_weight 651.46
_chemical_name_systematic
;
Bis(piperazine-1,4-diium) hexachloridobismuthate(III) chloride monohydrate
;
_space_group_IT_number 14
_symmetry_cell_setting monoclinic
_symmetry_space_group_name_Hall '-P 2ybc'
_symmetry_space_group_name_H-M 'P 1 21/c 1'
_atom_sites_solution_hydrogens geom
_atom_sites_solution_primary direct
_atom_sites_solution_secondary difmap
_audit_creation_method SHELXL-97
_cell_angle_alpha 90.00
_cell_angle_beta 98.997(3)
_cell_angle_gamma 90.00
_cell_formula_units_Z 4
_cell_length_a 11.085(3)
_cell_length_b 16.642(4)
_cell_length_c 11.862(3)
_cell_measurement_reflns_used 3341
_cell_measurement_temperature 296(2)
_cell_measurement_theta_max 26
_cell_measurement_theta_min 1.86
_cell_volume 2161.3(10)
_computing_cell_refinement 'CrystalClear (Rigaku, 2005)'
_computing_data_collection 'CrystalClear (Rigaku, 2005)'
_computing_data_reduction 'CrystalClear (Rigaku, 2005)'
_computing_molecular_graphics 'SHELXTL (Sheldrick, 2008)'
_computing_publication_material 'SHELXTL (Sheldrick, 2008)'
_computing_structure_refinement 'SHELXTL (Sheldrick, 2008)'
_computing_structure_solution 'SHELXTL (Sheldrick, 2008)'
_diffrn_ambient_temperature 296(2)
_diffrn_detector_area_resol_mean 13.6612
_diffrn_measured_fraction_theta_full 0.966
_diffrn_measured_fraction_theta_max 0.966
_diffrn_measurement_device_type 'Rigaku SCXmini'
_diffrn_measurement_method '\w scans'
_diffrn_radiation_monochromator graphite
_diffrn_radiation_source 'fine-focus sealed tube'
_diffrn_radiation_type MoK\a
_diffrn_radiation_wavelength 0.71073
_diffrn_reflns_av_R_equivalents 0.0409
_diffrn_reflns_av_sigmaI/netI 0.0464
_diffrn_reflns_limit_h_max 13
_diffrn_reflns_limit_h_min -13
_diffrn_reflns_limit_k_max 20
_diffrn_reflns_limit_k_min -17
_diffrn_reflns_limit_l_max 14
_diffrn_reflns_limit_l_min -13
_diffrn_reflns_number 12000
_diffrn_reflns_theta_full 26.00
_diffrn_reflns_theta_max 26.00
_diffrn_reflns_theta_min 1.86
_exptl_absorpt_coefficient_mu 9.025
_exptl_absorpt_correction_T_max 0.2655
_exptl_absorpt_correction_T_min 0.2655
_exptl_absorpt_correction_type multi-scan
_exptl_absorpt_process_details '(CrystalClear; Rigaku, 2005)'
_exptl_crystal_colour colorless
_exptl_crystal_density_diffrn 2.002
_exptl_crystal_density_method 'not measured'
_exptl_crystal_description block
_exptl_crystal_F_000 1248
_exptl_crystal_size_max 0.20
_exptl_crystal_size_mid 0.20
_exptl_crystal_size_min 0.20
_refine_diff_density_max 0.657
_refine_diff_density_min -0.538
_refine_ls_extinction_coef 0.00472(14)
_refine_ls_extinction_expression Fc^*^=kFc[1+0.001xFc^2^\l^3^/sin(2\q)]^-1/4^
_refine_ls_extinction_method 'SHELXTL (Sheldrick, 2008)'
_refine_ls_goodness_of_fit_ref 1.028
_refine_ls_hydrogen_treatment mixed
_refine_ls_matrix_type full
_refine_ls_number_parameters 197
_refine_ls_number_reflns 4108
_refine_ls_number_restraints 3
_refine_ls_restrained_S_all 1.028
_refine_ls_R_factor_all 0.0391
_refine_ls_R_factor_gt 0.0270
_refine_ls_shift/su_max 0.002
_refine_ls_shift/su_mean 0.000
_refine_ls_structure_factor_coef Fsqd
_refine_ls_weighting_details 'calc w=1/[\s^2^(Fo^2^)+(0.0226P)^2^+0.0000P] where P=(Fo^2^+2Fc^2^)/3'
_refine_ls_weighting_scheme calc
_refine_ls_wR_factor_gt 0.0575
_refine_ls_wR_factor_ref 0.0609
_reflns_number_gt 3341
_reflns_number_total 4108
_reflns_threshold_expression I>2sigma(I)
_cod_data_source_file xu5366.cif
_cod_data_source_block I
_cod_original_sg_symbol_H-M 'P 21/c'
_cod_database_code 2233004
_cod_database_fobs_code 2233004

loop_
_symmetry_equiv_pos_as_xyz
'x, y, z'
'-x, y+1/2, -z+1/2'
'-x, -y, -z'
'x, -y-1/2, z-1/2'

loop_
_atom_site_type_symbol
_atom_site_label
_atom_site_fract_x
_atom_site_fract_y
_atom_site_fract_z
_atom_site_U_iso_or_equiv
_atom_site_adp_type
_atom_site_calc_flag
_atom_site_refinement_flags
_atom_site_occupancy
_atom_site_symmetry_multiplicity
Bi Bi1 0.740018(15) 0.092026(11) 0.807034(15) 0.02849(9) Uani d . 1 1
Cl Cl2 0.79302(15) 0.11877(12) 0.60299(13) 0.0670(5) Uani d . 1 1
C C6 0.9370(5) 0.3286(3) 0.6818(4) 0.0390(13) Uani d . 1 1
H H6A 0.8528 0.3112 0.6758 0.047 Uiso calc R 1 1
H H6B 0.9707 0.3059 0.6181 0.047 Uiso calc R 1 1
Cl Cl3 0.97693(11) 0.09950(7) 0.90506(12) 0.0394(3) Uani d . 1 1
Cl Cl4 0.68343(11) 0.05928(8) 1.02452(11) 0.0376(3) Uani d . 1 1
Cl Cl6 0.70154(12) 0.24996(8) 0.83713(12) 0.0442(3) Uani d . 1 1
Cl Cl5 0.49653(12) 0.07440(9) 0.74387(13) 0.0491(4) Uani d . 1 1
C C4 0.4452(5) 0.1743(3) 1.0987(5) 0.0476(15) Uani d . 1 1
H H4A 0.5070 0.1454 1.1500 0.057 Uiso calc R 1 1
H H4B 0.3783 0.1868 1.1397 0.057 Uiso calc R 1 1
C C3 0.4981(5) 0.2503(3) 1.0608(5) 0.0459(14) Uani d . 1 1
H H3A 0.5253 0.2841 1.1265 0.055 Uiso calc R 1 1
H H3B 0.5682 0.2380 1.0241 0.055 Uiso calc R 1 1
N N1 0.4004(4) 0.1236(3) 0.9985(4) 0.0483(12) Uani d . 1 1
H H1A 0.3673 0.0784 1.0221 0.058 Uiso calc R 1 1
H H1D 0.4638 0.1094 0.9638 0.058 Uiso calc R 1 1
N N2 0.4051(4) 0.2935(3) 0.9799(4) 0.0485(12) Uani d . 1 1
H H2A 0.4377 0.3391 0.9570 0.058 Uiso calc R 1 1
H H2D 0.3417 0.3069 1.0151 0.058 Uiso calc R 1 1
C C1 0.3073(5) 0.1661(3) 0.9150(5) 0.0474(15) Uani d . 1 1
H H1B 0.2357 0.1777 0.9497 0.057 Uiso calc R 1 1
H H1C 0.2827 0.1322 0.8489 0.057 Uiso calc R 1 1
C C2 0.3612(5) 0.2428(3) 0.8790(5) 0.0474(15) Uani d . 1 1
H H2B 0.4288 0.2306 0.8388 0.057 Uiso calc R 1 1
H H2C 0.3000 0.2719 0.8273 0.057 Uiso calc R 1 1
Cl Cl1 0.76430(12) -0.06850(9) 0.77947(15) 0.0542(4) Uani d . 1 1
N N4 0.9416(4) 0.4179(2) 0.6760(4) 0.0348(10) Uani d . 1 1
H H4C 1.0193 0.4338 0.6764 0.042 Uiso calc R 1 1
H H4D 0.8970 0.4347 0.6103 0.042 Uiso calc R 1 1
N N3 0.9625(4) 0.3368(3) 0.8914(4) 0.0459(12) Uani d . 1 1
H H3C 0.8856 0.3203 0.8937 0.055 Uiso calc R 1 1
H H3D 1.0096 0.3206 0.9561 0.055 Uiso calc R 1 1
C C8 0.9648(5) 0.4261(3) 0.8847(5) 0.0487(15) Uani d . 1 1
H H8A 1.0487 0.4443 0.8911 0.058 Uiso calc R 1 1
H H8B 0.9301 0.4487 0.9479 0.058 Uiso calc R 1 1
C C7 0.8937(5) 0.4550(3) 0.7740(5) 0.0474(14) Uani d . 1 1
H H7A 0.8082 0.4411 0.7706 0.057 Uiso calc R 1 1
H H7B 0.8998 0.5130 0.7695 0.057 Uiso calc R 1 1
C C5 1.0076(5) 0.2991(3) 0.7909(5) 0.0439(14) Uani d . 1 1
H H5A 1.0934 0.3118 0.7933 0.053 Uiso calc R 1 1
H H5B 0.9998 0.2411 0.7950 0.053 Uiso calc R 1 1
Cl Cl7 0.16914(12) 0.31589(10) 0.09392(12) 0.0537(4) Uani d . 1 1
O O1 0.5352(5) 0.4184(3) 0.9159(6) 0.099(2) Uani d D 1 1
H H9A 0.610(3) 0.425(4) 0.941(6) 0.119 Uiso d D 1 1
H H9B 0.519(6) 0.452(4) 0.862(5) 0.119 Uiso d D 1 1

loop_
_atom_site_aniso_label
_atom_site_aniso_U_11
_atom_site_aniso_U_22
_atom_site_aniso_U_33
_atom_site_aniso_U_12
_atom_site_aniso_U_13
_atom_site_aniso_U_23
Bi1 0.02867(12) 0.02880(13) 0.02927(13) 0.00082(8) 0.00847(8) 0.00086(9)
Cl2 0.0689(11) 0.0968(13) 0.0406(9) 0.0061(9) 0.0256(8) 0.0120(9)
C6 0.058(4) 0.030(3) 0.031(3) -0.008(3) 0.013(3) -0.001(2)
Cl3 0.0340(6) 0.0433(8) 0.0412(8) 0.0000(6) 0.0062(6) 0.0025(6)
Cl4 0.0387(7) 0.0423(8) 0.0326(7) -0.0034(6) 0.0080(6) 0.0011(6)
Cl6 0.0412(7) 0.0353(8) 0.0590(10) -0.0036(6) 0.0167(7) -0.0065(7)
Cl5 0.0344(7) 0.0585(10) 0.0538(9) 0.0017(6) 0.0044(6) -0.0146(7)
C4 0.045(3) 0.060(4) 0.040(4) 0.001(3) 0.014(3) 0.002(3)
C3 0.041(3) 0.054(4) 0.043(4) -0.009(3) 0.008(3) -0.011(3)
N1 0.042(3) 0.032(3) 0.075(4) -0.007(2) 0.021(3) -0.005(3)
N2 0.057(3) 0.035(3) 0.059(3) -0.003(2) 0.027(3) -0.002(2)
C1 0.034(3) 0.056(4) 0.050(4) -0.005(3) 0.003(3) -0.017(3)
C2 0.045(3) 0.055(4) 0.044(4) 0.006(3) 0.013(3) 0.007(3)
Cl1 0.0409(8) 0.0343(8) 0.0903(12) 0.0001(6) 0.0192(8) -0.0105(8)
N4 0.034(2) 0.040(3) 0.030(3) -0.0021(19) 0.0023(19) 0.008(2)
N3 0.038(3) 0.067(3) 0.031(3) -0.014(2) 0.000(2) 0.019(2)
C8 0.053(4) 0.065(4) 0.031(3) -0.018(3) 0.015(3) -0.009(3)
C7 0.053(4) 0.044(4) 0.047(4) 0.001(3) 0.016(3) -0.008(3)
C5 0.044(3) 0.040(3) 0.049(4) 0.000(3) 0.012(3) 0.012(3)
Cl7 0.0389(8) 0.0854(12) 0.0366(9) 0.0057(7) 0.0050(6) -0.0004(8)
O1 0.079(4) 0.073(4) 0.139(6) -0.016(3) -0.002(4) 0.062(3)

loop_
_atom_type_symbol
_atom_type_description
_atom_type_scat_dispersion_real
_atom_type_scat_dispersion_imag
_atom_type_scat_source
C C 0.0033 0.0016 'International Tables Vol C Tables 4.2.6.8 and 6.1.1.4'
H H 0.0000 0.0000 'International Tables Vol C Tables 4.2.6.8 and 6.1.1.4'
N N 0.0061 0.0033 'International Tables Vol C Tables 4.2.6.8 and 6.1.1.4'
O O 0.0106 0.0060 'International Tables Vol C Tables 4.2.6.8 and 6.1.1.4'
Cl Cl 0.1484 0.1585 'International Tables Vol C Tables 4.2.6.8 and 6.1.1.4'
Bi Bi -4.1077 10.2566 'International Tables Vol C Tables 4.2.6.8 and 6.1.1.4'

loop_
_geom_angle_atom_site_label_1
_geom_angle_atom_site_label_2
_geom_angle_atom_site_label_3
_geom_angle
Cl2 Bi1 Cl6 91.13(5)
Cl2 Bi1 Cl5 96.95(5)
Cl6 Bi1 Cl5 88.32(4)
Cl2 Bi1 Cl3 92.66(5)
Cl6 Bi1 Cl3 93.52(4)
Cl5 Bi1 Cl3 170.17(4)
Cl2 Bi1 Cl1 90.87(6)
Cl6 Bi1 Cl1 176.40(4)
Cl5 Bi1 Cl1 88.47(4)
Cl3 Bi1 Cl1 89.38(4)
Cl2 Bi1 Cl4 178.58(5)
Cl6 Bi1 Cl4 90.28(4)
Cl5 Bi1 Cl4 82.90(4)
Cl3 Bi1 Cl4 87.44(4)
Cl1 Bi1 Cl4 87.72(5)
C5 C6 N4 110.7(4)
C5 C6 H6A 109.5
N4 C6 H6A 109.5
C5 C6 H6B 109.5
N4 C6 H6B 109.5
H6A C6 H6B 108.1
N1 C4 C3 109.9(4)
N1 C4 H4A 109.7
C3 C4 H4A 109.7
N1 C4 H4B 109.7
C3 C4 H4B 109.7
H4A C4 H4B 108.2
N2 C3 C4 109.9(4)
N2 C3 H3A 109.7
C4 C3 H3A 109.7
N2 C3 H3B 109.7
C4 C3 H3B 109.7
H3A C3 H3B 108.2
C4 N1 C1 112.0(4)
C4 N1 H1A 109.2
C1 N1 H1A 109.2
C4 N1 H1D 109.2
C1 N1 H1D 109.2
H1A N1 H1D 107.9
C3 N2 C2 110.7(4)
C3 N2 H2A 109.5
C2 N2 H2A 109.5
C3 N2 H2D 109.5
C2 N2 H2D 109.5
H2A N2 H2D 108.1
N1 C1 C2 109.1(4)
N1 C1 H1B 109.9
C2 C1 H1B 109.9
N1 C1 H1C 109.9
C2 C1 H1C 109.9
H1B C1 H1C 108.3
N2 C2 C1 110.5(4)
N2 C2 H2B 109.6
C1 C2 H2B 109.6
N2 C2 H2C 109.6
C1 C2 H2C 109.6
H2B C2 H2C 108.1
C7 N4 C6 111.1(4)
C7 N4 H4C 109.4
C6 N4 H4C 109.4
C7 N4 H4D 109.4
C6 N4 H4D 109.4
H4C N4 H4D 108.0
C8 N3 C5 111.4(4)
C8 N3 H3C 109.3
C5 N3 H3C 109.3
C8 N3 H3D 109.3
C5 N3 H3D 109.3
H3C N3 H3D 108.0
N3 C8 C7 110.8(4)
N3 C8 H8A 109.5
C7 C8 H8A 109.5
N3 C8 H8B 109.5
C7 C8 H8B 109.5
H8A C8 H8B 108.1
N4 C7 C8 110.3(4)
N4 C7 H7A 109.6
C8 C7 H7A 109.6
N4 C7 H7B 109.6
C8 C7 H7B 109.6
H7A C7 H7B 108.1
C6 C5 N3 110.9(4)
C6 C5 H5A 109.4
N3 C5 H5A 109.4
C6 C5 H5B 109.4
N3 C5 H5B 109.4
H5A C5 H5B 108.0
H9A O1 H9B 105(3)

loop_
_geom_bond_atom_site_label_1
_geom_bond_atom_site_label_2
_geom_bond_distance
Bi1 Cl2 2.6164(16)
Bi1 Cl6 2.6954(14)
Bi1 Cl5 2.7019(14)
Bi1 Cl3 2.7036(14)
Bi1 Cl1 2.7099(15)
Bi1 Cl4 2.8021(14)
C6 C5 1.488(7)
C6 N4 1.488(6)
C6 H6A 0.9700
C6 H6B 0.9700
C4 N1 1.479(6)
C4 C3 1.493(7)
C4 H4A 0.9700
C4 H4B 0.9700
C3 N2 1.480(7)
C3 H3A 0.9700
C3 H3B 0.9700
N1 C1 1.492(7)
N1 H1A 0.9000
N1 H1D 0.9000
N2 C2 1.483(7)
N2 H2A 0.9000
N2 H2D 0.9000
C1 C2 1.499(7)
C1 H1B 0.9700
C1 H1C 0.9700
C2 H2B 0.9700
C2 H2C 0.9700
N4 C7 1.486(6)
N4 H4C 0.9000
N4 H4D 0.9000
N3 C8 1.488(7)
N3 C5 1.500(7)
N3 H3C 0.9000
N3 H3D 0.9000
C8 C7 1.502(7)
C8 H8A 0.9700
C8 H8B 0.9700
C7 H7A 0.9700
C7 H7B 0.9700
C5 H5A 0.9700
C5 H5B 0.9700
O1 H9A 0.844(19)
O1 H9B 0.854(19)

loop_
_geom_hbond_atom_site_label_D
_geom_hbond_atom_site_label_H
_geom_hbond_atom_site_label_A
_geom_hbond_site_symmetry_A
_geom_hbond_distance_DH
_geom_hbond_distance_HA
_geom_hbond_distance_DA
_geom_hbond_angle_DHA
O1 H9A Cl2 4_566 0.84(4) 2.67(6) 3.390(7) 144(6)
O1 H9B Cl5 2_656 0.85(6) 2.39(6) 3.201(6) 162(5)
N1 H1A Cl4 3_657 0.90 2.40 3.181(5) 145
N1 H1D Cl4 . 0.90 2.57 3.284(5) 137
N1 H1D Cl5 . 0.90 2.75 3.455(5) 136
N2 H2A O1 . 0.90 1.82 2.705(7) 167
N2 H2D Cl7 1_556 0.90 2.26 3.149(5) 169
N3 H3C Cl6 . 0.90 2.36 3.208(5) 158
N3 H3D Cl7 1_656 0.90 2.21 3.069(5) 159
N4 H4C Cl1 2_756 0.90 2.37 3.228(5) 158
N4 H4D Cl4 4_565 0.90 2.43 3.155(5) 138

loop_
_geom_torsion_atom_site_label_1
_geom_torsion_atom_site_label_2
_geom_torsion_atom_site_label_3
_geom_torsion_atom_site_label_4
_geom_torsion
N1 C4 C3 N2 57.7(6)
C3 C4 N1 C1 -57.7(6)
C4 C3 N2 C2 -58.9(6)
C4 N1 C1 C2 56.9(6)
C3 N2 C2 C1 58.8(6)
N1 C1 C2 N2 -56.7(6)
C5 C6 N4 C7 -57.7(5)
C5 N3 C8 C7 55.3(6)
C6 N4 C7 C8 57.6(6)
N3 C8 C7 N4 -56.3(6)
N4 C6 C5 N3 55.9(5)
C8 N3 C5 C6 -55.3(5)
